data_7244052
loop_
_publ_author_name
'Aboutorabi, Leila'
'Morsali, Ali'

_publ_section_title
;
 Synthesis, crystal structures and reversible solid-state
 crystal-to-crystal transformation of three isostructural lead(ii) halide
 coordination polymers with different luminescence properties in bulk and
 nanoscale
;
_journal_issue 5
_journal_name_full CrystEngComm
_journal_page_first 1049
_journal_page_last 1055
_journal_paper_doi 10.1039/D1CE01509E
_journal_volume 24
_journal_year 2022
_chemical_formula_sum 'C6 H4 I N O3 Pb'
_chemical_formula_weight 472.19
_chemical_melting_point dp>280
_chemical_name_systematic '[Pb(INO)I]n'
_space_group_IT_number 60
_space_group_name_Hall '-P 2n 2ab'
_space_group_name_H-M_alt 'P b c n'
_symmetry_cell_setting orthorhombic
_symmetry_space_group_name_Hall '-P 2n 2ab'
_symmetry_space_group_name_H-M 'P b c n'
_atom_sites_solution_hydrogens geom
_atom_sites_solution_primary direct
_atom_sites_solution_secondary difmap
_audit_creation_method SHELXL-97
_audit_update_record
;
2015-05-05 deposited with the CCDC.	2021-12-13 downloaded from the CCDC.
;
_cell_angle_alpha 90.00
_cell_angle_beta 90.00
_cell_angle_gamma 90.00
_cell_formula_units_Z 8
_cell_length_a 13.7536(4)
_cell_length_b 6.8778(2)
_cell_length_c 17.8671(5)
_cell_measurement_reflns_used 9985
_cell_measurement_temperature 298(2)
_cell_measurement_theta_min 2.72
_cell_volume 1690.13(8)
_computing_cell_refinement 'SAINT (Bruker, 2007)'
_computing_data_collection 'APEX2 (Bruker, 2007)'
_computing_data_reduction 'SAINT (Bruker, 2007)'
_computing_molecular_graphics 'XPW (Siemens, 1996)'
_computing_publication_material 'SHELXTL (Sheldrick, 2008)'
_computing_structure_refinement 'SHELXL97 (Sheldrick, 2008)'
_computing_structure_solution 'SHELXS97 (Sheldrick, 2008)'
_diffrn_ambient_temperature 298(2)
_diffrn_measured_fraction_theta_full 0.998
_diffrn_measured_fraction_theta_max 0.998
_diffrn_measurement_device_type 'Bruker APEX-II CCD'
_diffrn_measurement_method '\f and \w scans'
_diffrn_radiation_monochromator graphite
_diffrn_radiation_source 'fine-focus sealed tube'
_diffrn_radiation_type MoK\a
_diffrn_radiation_wavelength 0.71073
_diffrn_reflns_av_R_equivalents 0.0472
_diffrn_reflns_av_sigmaI/netI 0.0172
_diffrn_reflns_limit_h_max 17
_diffrn_reflns_limit_h_min -17
_diffrn_reflns_limit_k_max 8
_diffrn_reflns_limit_k_min -8
_diffrn_reflns_limit_l_max 22
_diffrn_reflns_limit_l_min -22
_diffrn_reflns_number 32465
_diffrn_reflns_theta_full 27.00
_diffrn_reflns_theta_max 27.00
_diffrn_reflns_theta_min 2.72
_exptl_absorpt_coefficient_mu 23.581
_exptl_absorpt_correction_T_max 0.7460
_exptl_absorpt_correction_T_min 0.4621
_exptl_absorpt_correction_type multi-scan
_exptl_absorpt_process_details 'SADABS; Bruker, 2008'
_exptl_crystal_colour Yellow
_exptl_crystal_density_diffrn 3.711
_exptl_crystal_density_method 'not measured'
_exptl_crystal_F_000 1648
_exptl_crystal_size_max 0.33
_exptl_crystal_size_mid 0.11
_exptl_crystal_size_min 0.06
_refine_diff_density_max 1.552
_refine_diff_density_min -0.853
_refine_diff_density_rms 0.146
_refine_ls_extinction_coef 0.00042(4)
_refine_ls_extinction_expression Fc^*^=kFc[1+0.001xFc^2^\l^3^/sin(2\q)]^-1/4^
_refine_ls_extinction_method SHELXL
_refine_ls_goodness_of_fit_ref 1.116
_refine_ls_hydrogen_treatment constr
_refine_ls_matrix_type full
_refine_ls_number_parameters 110
_refine_ls_number_reflns 1847
_refine_ls_number_restraints 0
_refine_ls_restrained_S_all 1.116
_refine_ls_R_factor_all 0.0225
_refine_ls_R_factor_gt 0.0195
_refine_ls_shift/su_max 0.002
_refine_ls_shift/su_mean 0.000
_refine_ls_structure_factor_coef Fsqd
_refine_ls_weighting_details 'calc w=1/[\s^2^(Fo^2^)+(0.0246P)^2^+4.2861P] where P=(Fo^2^+2Fc^2^)/3'
_refine_ls_weighting_scheme calc
_refine_ls_wR_factor_gt 0.0490
_refine_ls_wR_factor_ref 0.0503
_reflns_number_gt 1686
_reflns_number_total 1847
_reflns_threshold_expression >2\s(I)
_cod_data_source_file d1ce01509e2.cif
_cod_data_source_block morsa1407_0ma
_cod_depositor_comments
;
The following automatic conversions were performed:

data item '_symmetry_cell_setting' value 'Orthorhombic' was changed
to 'orthorhombic' in accordance with the
/home/data/users/saulius/crontab/automatic-downloads/rss-feeds/RSC/lib/dictionaries/cif_core.dic
dictionary named 'cif_core.dic' version 2.4.2 last updated on
2011-04-26.

Automatic conversion script
Id: cif_fix_values 7556 2019-12-06 15:28:31Z antanas 

 Adding full bibliography for 7244051--7244053.cif.
;
_cod_original_sg_symbol_Hall '-P 2n 2ab '
_cod_original_sg_symbol_H-M 'Pbcn '
_cod_database_code 7244052

loop_
_symmetry_equiv_pos_as_xyz
'x, y, z'
'x+1/2, -y+1/2, -z'
'-x, y, -z+1/2'
'-x+1/2, -y+1/2, z+1/2'
'-x, -y, -z'
'-x-1/2, y-1/2, z'
'x, -y, z-1/2'
'x-1/2, y-1/2, -z-1/2'

loop_
_atom_site_label
_atom_site_type_symbol
_atom_site_fract_x
_atom_site_fract_y
_atom_site_fract_z
_atom_site_U_iso_or_equiv
_atom_site_adp_type
_atom_site_occupancy
_atom_site_symmetry_multiplicity
_atom_site_calc_flag
_atom_site_refinement_flags
_atom_site_disorder_assembly
_atom_site_disorder_group
Pb1 Pb 1.151187(11) 0.25675(2) 0.719341(9) 0.02108(8) Uani 1 1 d . . .
I1 I 1.13991(2) -0.14700(5) 0.803936(17) 0.02992(10) Uani 1 1 d . . .
O1 O 0.7692(2) 0.4573(5) 0.35531(16) 0.0259(7) Uani 1 1 d . . .
O2 O 1.0759(2) 0.1962(6) 0.59246(19) 0.0338(8) Uani 1 1 d . . .
O3 O 0.9698(2) 0.3389(5) 0.66688(17) 0.0303(7) Uani 1 1 d . . .
N1 N 0.8184(3) 0.3967(5) 0.41552(18) 0.0182(7) Uani 1 1 d . . .
C1 C 0.9956(3) 0.2756(6) 0.6047(2) 0.0200(9) Uani 1 1 d . . .
C2 C 0.9293(3) 0.3065(6) 0.5384(2) 0.0187(8) Uani 1 1 d . . .
C3 C 0.8414(3) 0.4006(7) 0.5463(2) 0.0239(9) Uani 1 1 d . . .
H3 H 0.8198 0.4363 0.5937 0.029 Uiso 1 1 calc R . .
C4 C 0.7853(3) 0.4419(7) 0.4842(2) 0.0237(9) Uani 1 1 d . . .
H4 H 0.7249 0.5007 0.4898 0.028 Uiso 1 1 calc R . .
C5 C 0.9027(3) 0.2975(7) 0.4058(2) 0.0216(9) Uani 1 1 d . . .
H5 H 0.9227 0.2609 0.3581 0.026 Uiso 1 1 calc R . .
C6 C 0.9580(3) 0.2519(6) 0.4672(2) 0.0211(9) Uani 1 1 d . . .
H6 H 1.0157 0.1833 0.4609 0.025 Uiso 1 1 calc R . .

loop_
_atom_site_aniso_label
_atom_site_aniso_U_11
_atom_site_aniso_U_22
_atom_site_aniso_U_33
_atom_site_aniso_U_23
_atom_site_aniso_U_13
_atom_site_aniso_U_12
Pb1 0.01741(11) 0.03043(13) 0.01540(11) 0.00389(6) -0.00104(5) -0.00034(6)
I1 0.02574(16) 0.0397(2) 0.02427(16) 0.00581(13) 0.00580(11) -0.00219(13)
O1 0.0271(15) 0.0311(17) 0.0195(14) 0.0082(13) -0.0086(12) -0.0022(14)
O2 0.0278(17) 0.049(2) 0.0247(17) -0.0069(16) -0.0098(14) 0.0096(16)
O3 0.0332(18) 0.041(2) 0.0171(15) 0.0003(14) -0.0033(13) -0.0002(16)
N1 0.0208(16) 0.0178(19) 0.0159(16) 0.0033(13) -0.0045(13) -0.0020(14)
C1 0.022(2) 0.021(2) 0.018(2) 0.0032(16) -0.0052(17) -0.0029(17)
C2 0.021(2) 0.020(2) 0.0153(19) 0.0002(16) -0.0022(15) -0.0017(17)
C3 0.024(2) 0.032(3) 0.0159(19) -0.0022(18) 0.0017(16) 0.0015(19)
C4 0.021(2) 0.030(2) 0.020(2) 0.0038(18) 0.0008(17) 0.0010(18)
C5 0.024(2) 0.023(2) 0.017(2) -0.0002(17) -0.0010(17) 0.0010(18)
C6 0.020(2) 0.024(2) 0.019(2) -0.0028(16) -0.0001(17) 0.0025(17)

loop_
_atom_type_symbol
_atom_type_description
_atom_type_scat_dispersion_real
_atom_type_scat_dispersion_imag
_atom_type_scat_source
C C 0.0033 0.0016 'International Tables Vol C Tables 4.2.6.8 and 6.1.1.4'
H H 0.0000 0.0000 'International Tables Vol C Tables 4.2.6.8 and 6.1.1.4'
N N 0.0061 0.0033 'International Tables Vol C Tables 4.2.6.8 and 6.1.1.4'
O O 0.0106 0.0060 'International Tables Vol C Tables 4.2.6.8 and 6.1.1.4'
I I -0.4742 1.8119 'International Tables Vol C Tables 4.2.6.8 and 6.1.1.4'
Pb Pb -3.3944 10.1111 'International Tables Vol C Tables 4.2.6.8 and 6.1.1.4'

loop_
_geom_angle_atom_site_label_1
_geom_angle_atom_site_label_2
_geom_angle_atom_site_label_3
_geom_angle
_geom_angle_site_symmetry_1
_geom_angle_site_symmetry_3
_geom_angle_publ_flag
O2 Pb1 O1 72.43(11) . 2_556 ?
O2 Pb1 O1 80.68(11) . 5_766 ?
O1 Pb1 O1 84.35(6) 2_556 5_766 ?
O2 Pb1 O3 117.35(10) . 3_756 ?
O1 Pb1 O3 154.93(10) 2_556 3_756 ?
O1 Pb1 O3 119.14(11) 5_766 3_756 ?
O2 Pb1 O3 49.47(10) . . ?
O1 Pb1 O3 121.29(10) 2_556 . ?
O1 Pb1 O3 92.99(10) 5_766 . ?
O3 Pb1 O3 69.48(11) 3_756 . ?
O2 Pb1 I1 105.30(9) . . ?
O1 Pb1 I1 77.04(7) 2_556 . ?
O1 Pb1 I1 157.40(7) 5_766 . ?
O3 Pb1 I1 78.05(8) 3_756 . ?
O3 Pb1 I1 107.54(7) . . ?
O2 Pb1 I1 142.90(8) . 6_865 ?
O1 Pb1 I1 78.66(7) 2_556 6_865 ?
O1 Pb1 I1 73.70(6) 5_766 6_865 ?
O3 Pb1 I1 98.63(7) 3_756 6_865 ?
O3 Pb1 I1 155.45(8) . 6_865 ?
I1 Pb1 I1 89.996(9) . 6_865 ?
Pb1 I1 Pb1 85.123(8) . 6_855 ?
N1 O1 Pb1 124.0(2) . 2_456 ?
N1 O1 Pb1 115.6(2) . 5_766 ?
Pb1 O1 Pb1 115.54(11) 2_456 5_766 ?
C1 O2 Pb1 97.6(3) . . ?
C1 O3 Pb1 141.1(3) . 3_756 ?
C1 O3 Pb1 88.5(3) . . ?
Pb1 O3 Pb1 105.26(10) 3_756 . ?
O1 N1 C4 119.3(4) . . ?
O1 N1 C5 119.1(3) . . ?
C4 N1 C5 121.5(4) . . ?
O3 C1 O2 124.1(4) . . ?
O3 C1 C2 118.6(4) . . ?
O2 C1 C2 117.2(4) . . ?
C3 C2 C6 118.2(4) . . ?
C3 C2 C1 121.0(4) . . ?
C6 C2 C1 120.7(4) . . ?
C2 C3 C4 120.2(4) . . ?
C2 C3 H3 119.9 . . ?
C4 C3 H3 119.9 . . ?
N1 C4 C3 119.8(4) . . ?
N1 C4 H4 120.1 . . ?
C3 C4 H4 120.1 . . ?
N1 C5 C6 119.1(4) . . ?
N1 C5 H5 120.4 . . ?
C6 C5 H5 120.4 . . ?
C5 C6 C2 120.9(4) . . ?
C5 C6 H6 119.5 . . ?
C2 C6 H6 119.5 . . ?

loop_
_geom_bond_atom_site_label_1
_geom_bond_atom_site_label_2
_geom_bond_distance
_geom_bond_site_symmetry_2
_geom_bond_publ_flag
Pb1 O2 2.527(3) . ?
Pb1 O1 2.565(3) 2_556 ?
Pb1 O1 2.617(3) 5_766 ?
Pb1 O3 2.687(3) 3_756 ?
Pb1 O3 2.724(3) . ?
Pb1 I1 3.1654(4) . ?
Pb1 I1 3.3132(3) 6_865 ?
I1 Pb1 3.3132(3) 6_855 ?
O1 N1 1.338(4) . ?
O1 Pb1 2.565(3) 2_456 ?
O1 Pb1 2.617(3) 5_766 ?
O2 C1 1.251(6) . ?
O3 C1 1.245(5) . ?
O3 Pb1 2.687(3) 3_756 ?
N1 C4 1.345(5) . ?
N1 C5 1.356(6) . ?
C1 C2 1.511(6) . ?
C2 C3 1.378(6) . ?
C2 C6 1.384(6) . ?
C3 C4 1.381(6) . ?
C3 H3 0.9300 . ?
C4 H4 0.9300 . ?
C5 C6 1.372(6) . ?
C5 H5 0.9300 . ?
C6 H6 0.9300 . ?

loop_
_geom_torsion_atom_site_label_1
_geom_torsion_atom_site_label_2
_geom_torsion_atom_site_label_3
_geom_torsion_atom_site_label_4
_geom_torsion
_geom_torsion_site_symmetry_1
_geom_torsion_site_symmetry_2
_geom_torsion_site_symmetry_3
_geom_torsion_site_symmetry_4
_geom_torsion_publ_flag
O2 Pb1 I1 Pb1 86.16(8) . . . 6_855 ?
O1 Pb1 I1 Pb1 18.74(7) 2_556 . . 6_855 ?
O1 Pb1 I1 Pb1 -16.56(18) 5_766 . . 6_855 ?
O3 Pb1 I1 Pb1 -158.44(7) 3_756 . . 6_855 ?
O3 Pb1 I1 Pb1 137.83(7) . . . 6_855 ?
I1 Pb1 I1 Pb1 -59.617(12) 6_865 . . 6_855 ?
O1 Pb1 O2 C1 174.1(3) 2_556 . . . ?
O1 Pb1 O2 C1 -99.0(3) 5_766 . . . ?
O3 Pb1 O2 C1 19.1(3) 3_756 . . . ?
O3 Pb1 O2 C1 3.1(3) . . . . ?
I1 Pb1 O2 C1 103.4(3) . . . . ?
I1 Pb1 O2 C1 -145.5(2) 6_865 . . . ?
O2 Pb1 O3 C1 -3.1(3) . . . . ?
O1 Pb1 O3 C1 -13.3(3) 2_556 . . . ?
O1 Pb1 O3 C1 71.9(3) 5_766 . . . ?
O3 Pb1 O3 C1 -168.0(2) 3_756 . . . ?
I1 Pb1 O3 C1 -98.5(2) . . . . ?
I1 Pb1 O3 C1 127.7(2) 6_865 . . . ?
O2 Pb1 O3 Pb1 140.0(2) . . . 3_756 ?
O1 Pb1 O3 Pb1 129.80(11) 2_556 . . 3_756 ?
O1 Pb1 O3 Pb1 -145.00(12) 5_766 . . 3_756 ?
O3 Pb1 O3 Pb1 -24.93(15) 3_756 . . 3_756 ?
I1 Pb1 O3 Pb1 44.57(12) . . . 3_756 ?
I1 Pb1 O3 Pb1 -89.22(18) 6_865 . . 3_756 ?
Pb1 O1 N1 C4 -99.5(4) 2_456 . . . ?
Pb1 O1 N1 C4 106.4(4) 5_766 . . . ?
Pb1 O1 N1 C5 83.1(4) 2_456 . . . ?
Pb1 O1 N1 C5 -71.1(4) 5_766 . . . ?
Pb1 O3 C1 O2 -106.9(5) 3_756 . . . ?
Pb1 O3 C1 O2 5.8(5) . . . . ?
Pb1 O3 C1 C2 77.1(6) 3_756 . . . ?
Pb1 O3 C1 C2 -170.2(4) . . . . ?
Pb1 O2 C1 O3 -6.3(5) . . . . ?
Pb1 O2 C1 C2 169.7(3) . . . . ?
O3 C1 C2 C3 -0.8(7) . . . . ?
O2 C1 C2 C3 -177.1(4) . . . . ?
O3 C1 C2 C6 175.1(4) . . . . ?
O2 C1 C2 C6 -1.2(6) . . . . ?
C6 C2 C3 C4 -1.4(7) . . . . ?
C1 C2 C3 C4 174.6(4) . . . . ?
O1 N1 C4 C3 -172.2(4) . . . . ?
C5 N1 C4 C3 5.1(7) . . . . ?
C2 C3 C4 N1 -2.5(7) . . . . ?
O1 N1 C5 C6 173.7(4) . . . . ?
C4 N1 C5 C6 -3.7(7) . . . . ?
N1 C5 C6 C2 -0.3(7) . . . . ?
C3 C2 C6 C5 2.8(7) . . . . ?
C1 C2 C6 C5 -173.2(4) . . . . ?
